data_1515129
loop_
_publ_author_name
'Schwarz, Andrew D.'
'Nielson, Alastair J.'
'Kaltsoyannis, Nikolas'
'Mountford, Philip'

_publ_section_title
;
 The first group 4 metal bis(imido) and tris(imido) complexes
;
_journal_issue 3
_journal_name_full 'Chemical Science'
_journal_page_first 819
_journal_paper_doi 10.1039/c1sc00786f
_journal_volume 3
_journal_year 2012
_chemical_absolute_configuration ad
_chemical_formula_moiety 'C57.50 H82.50 Li2 N5.50 O0.50 Ti1'
_chemical_formula_sum 'C57.5 H82.5 Li2 N5.5 O0.5 Ti'
_chemical_formula_weight 920.61
_chemical_name_systematic
;
Ti(NAr)2(NHAr)2{Li(py)}2
;
_space_group_IT_number 33
_symmetry_cell_setting orthorhombic
_symmetry_space_group_name_Hall 'P 2c -2n'
_symmetry_space_group_name_H-M 'P n a 21'
_atom_sites_solution_hydrogens geom
_atom_sites_solution_primary direct
_atom_sites_solution_secondary difmap
_cell_angle_alpha 90.0000
_cell_angle_beta 90.0000
_cell_angle_gamma 90.0000
_cell_formula_units_Z 4
_cell_length_a 18.4575(2)
_cell_length_b 16.9731(2)
_cell_length_c 17.7260(2)
_cell_measurement_reflns_used 6920
_cell_measurement_temperature 150
_cell_measurement_theta_max 27
_cell_measurement_theta_min 5
_cell_volume 5553.22(11)
_computing_cell_refinement 'DENZO/SCALEPACK (Otwinowski & Minor, 1997)'
_computing_data_collection 'COLLECT (Nonius, 2001).'
_computing_data_reduction 'DENZO/SCALEPACK (Otwinowski & Minor, 1997)'
_computing_molecular_graphics 'CAMERON (Watkin et al., 1996)'
_computing_publication_material 'CRYSTALS (Betteridge et al., 2003)'
_computing_structure_refinement 'CRYSTALS (Betteridge et al., 2003)'
_computing_structure_solution 'SIR92 (Altomare et al., 1994)'
_diffrn_ambient_temperature 150
_diffrn_measured_fraction_theta_full 0.992
_diffrn_measured_fraction_theta_max 0.991
_diffrn_measurement_device Area
_diffrn_measurement_device_type 'Nonius KappaCCD'
_diffrn_measurement_method \w
_diffrn_radiation_monochromator graphite
_diffrn_radiation_type 'Mo K\a'
_diffrn_radiation_wavelength 0.71073
_diffrn_reflns_av_R_equivalents 0.075
_diffrn_reflns_limit_h_max 23
_diffrn_reflns_limit_h_min -23
_diffrn_reflns_limit_k_max 22
_diffrn_reflns_limit_k_min -21
_diffrn_reflns_limit_l_max 23
_diffrn_reflns_limit_l_min -22
_diffrn_reflns_number 12231
_diffrn_reflns_theta_full 26.944
_diffrn_reflns_theta_max 27.494
_diffrn_reflns_theta_min 5.104
_diffrn_standards_number 0
_exptl_absorpt_coefficient_mu 0.195
_exptl_absorpt_correction_T_max 0.96
_exptl_absorpt_correction_T_min 0.96
_exptl_absorpt_correction_type multi-scan
_exptl_absorpt_process_details 'DENZO/SCALEPACK (Otwinowski & Minor, 1997)'
_exptl_crystal_colour orange
_exptl_crystal_density_diffrn 1.101
_exptl_crystal_density_method 'not measured'
_exptl_crystal_description block
_exptl_crystal_F_000 1992
_exptl_crystal_size_max 0.200
_exptl_crystal_size_mid 0.200
_exptl_crystal_size_min 0.200
_refine_diff_density_max 0.28
_refine_diff_density_min -0.28
_refine_ls_abs_structure_details 'Flack (1983), 5724 Friedel-pairs'
_refine_ls_abs_structure_Flack 0.52(4)
_refine_ls_extinction_method None
_refine_ls_goodness_of_fit_ref 1.1681
_refine_ls_hydrogen_treatment mixed
_refine_ls_matrix_type full
_refine_ls_number_parameters 657
_refine_ls_number_reflns 5838
_refine_ls_number_restraints 90
_refine_ls_R_factor_all 0.1352
_refine_ls_R_factor_gt 0.0650
_refine_ls_shift/su_max 0.0006511
_refine_ls_shift/su_mean 0.0000201
_refine_ls_structure_factor_coef F
_refine_ls_weighting_details
;
Method, part 1, Chebychev polynomial, (Watkin, 1994, Prince, 1982)
[weight] = 1.0/[A~0~*T~0~(x)+A~1~*T~1~(x) ... +A~n-1~]*T~n-1~(x)]
where A~i~ are the Chebychev coefficients listed below and x= Fcalc/Fmax
Method = Robust Weighting (Prince, 1982)
W = [weight] * [1-(deltaF/6*sigmaF)^2^]^2^
A~i~ are:
0.353 0.229 0.155
;
_refine_ls_weighting_scheme calc
_refine_ls_wR_factor_all 0.1332
_refine_ls_wR_factor_gt 0.0624
_refine_ls_wR_factor_ref 0.0557
_reflns_limit_h_max 23
_reflns_limit_h_min 0
_reflns_limit_k_max 22
_reflns_limit_k_min 0
_reflns_limit_l_max 23
_reflns_limit_l_min -22
_reflns_number_gt 6825
_reflns_number_total 12231
_reflns_threshold_expression I>2.0\s(I)
_oxford_diffrn_Wilson_B_factor 2.16
_oxford_diffrn_Wilson_scale 77.30
_oxford_refine_ls_r_factor_ref 0.0523
_oxford_refine_ls_scale 0.1326(2)
_oxford_reflns_number_all 12231
_oxford_reflns_threshold_expression_ref I>3.0\s(I)
_cod_data_source_file c1sc00786f.txt
_cod_data_source_block ads173
_cod_depositor_comments
;
The following automatic conversions were performed:

'_symmetry_cell_setting' value 'Orthorhombic' changed to
'orthorhombic' according to
/usr/data/users/saulius/automatic-downloads/retrospective/RSC/lib/dictionaries/cif_core.dic
dictionary named 'cif_core.dic' version 2.4.2 from
2011-04-26.

'_atom_sites_solution_primary' value 'Direct' changed to
'direct' according to
/usr/data/users/saulius/automatic-downloads/retrospective/RSC/lib/dictionaries/cif_core.dic
dictionary named 'cif_core.dic' version 2.4.2 from 2011-04-26.

Automatic conversion script
Id: cif_fix_values 2281 2013-09-26 08:29:07Z andrius 
;
_cod_original_sg_symbol_H-M 'P n a 21 '
_cod_original_formula_sum 'C57.50 H82.50 Li2 N5.50 O0.50 Ti1'
_cod_database_code 1515129

loop_
_symmetry_equiv_pos_as_xyz
x,y,z
-x+1/2,y+1/2,z+1/2
x+1/2,-y+1/2,z
-x,-y,z+1/2

loop_
_atom_site_label
_atom_site_type_symbol
_atom_site_fract_x
_atom_site_fract_y
_atom_site_fract_z
_atom_site_U_iso_or_equiv
_atom_site_occupancy
_atom_site_adp_type
_atom_site_refinement_flags_posn
_atom_site_refinement_flags_adp
_atom_site_disorder_assembly
_atom_site_disorder_group
Ti1 Ti 0.24565(4) -0.06069(3) 0.73939(10) 0.0249 1.0000 Uani D . . .
Li1 Li 0.2547(5) 0.0921(3) 0.7430(9) 0.0463 1.0000 Uani . . . .
Li2 Li 0.2374(5) -0.2247(4) 0.7353(8) 0.0465 1.0000 Uani . . . .
N1 N 0.32499(18) -0.0018(2) 0.7248(3) 0.0323 1.0000 Uani . . . .
N2 N 0.17411(18) 0.0064(2) 0.7576(2) 0.0284 1.0000 Uani . . . .
N3 N 0.2550(2) -0.1476(2) 0.8210(3) 0.0320 1.0000 Uani D . . .
N4 N 0.2239(2) -0.1404(2) 0.6535(2) 0.0318 1.0000 Uani D . . .
N5 N 0.2573(2) 0.21124(17) 0.7412(4) 0.0355 1.0000 Uani . . . .
N6 N 0.2150(5) -0.3339(5) 0.7204(6) 0.0564 0.5000 Uani D U 1 1
O1 O 0.2386(7) -0.3417(5) 0.7334(7) 0.0758 0.5000 Uani D U 1 2
C1 C 0.3797(2) 0.0496(3) 0.7059(3) 0.0282 1.0000 Uani . . . .
C2 C 0.4319(2) 0.0750(3) 0.7614(3) 0.0374 1.0000 Uani . . . .
C3 C 0.4856(2) 0.1282(3) 0.7406(4) 0.0439 1.0000 Uani . . . .
C4 C 0.4919(3) 0.1551(3) 0.6682(4) 0.0470 1.0000 Uani . . . .
C5 C 0.4444(3) 0.1294(3) 0.6123(4) 0.0459 1.0000 Uani . . . .
C6 C 0.3883(3) 0.0757(3) 0.6301(3) 0.0356 1.0000 Uani . . . .
C7 C 0.4278(3) 0.0430(3) 0.8406(3) 0.0388 1.0000 Uani . . . .
C8 C 0.4769(4) -0.0305(4) 0.8465(4) 0.0733 1.0000 Uani . . . .
C9 C 0.4472(4) 0.1023(4) 0.9023(4) 0.0722 1.0000 Uani . . . .
C10 C 0.3372(3) 0.0459(4) 0.5695(3) 0.0444 1.0000 Uani . . . .
C11 C 0.2703(3) 0.0958(5) 0.5626(4) 0.0584 1.0000 Uani . . . .
C12 C 0.3738(4) 0.0376(5) 0.4929(4) 0.0671 1.0000 Uani . . . .
C13 C 0.1218(2) 0.0614(3) 0.7809(3) 0.0342 1.0000 Uani . . . .
C14 C 0.1196(3) 0.0876(3) 0.8565(3) 0.0345 1.0000 Uani . . . .
C15 C 0.0700(3) 0.1438(3) 0.8757(4) 0.0421 1.0000 Uani . . . .
C16 C 0.0221(3) 0.1763(3) 0.8249(4) 0.0440 1.0000 Uani . . . .
C17 C 0.0232(2) 0.1495(3) 0.7508(3) 0.0390 1.0000 Uani . . . .
C18 C 0.0722(2) 0.0926(3) 0.7270(3) 0.0330 1.0000 Uani . . . .
C19 C 0.1707(3) 0.0530(3) 0.9139(3) 0.0391 1.0000 Uani . . . .
C20 C 0.1357(4) 0.0349(4) 0.9899(4) 0.0592 1.0000 Uani . . . .
C21 C 0.2376(3) 0.1051(5) 0.9275(4) 0.0666 1.0000 Uani . . . .
C22 C 0.0690(3) 0.0617(3) 0.6487(3) 0.0426 1.0000 Uani . . . .
C23 C 0.0644(5) 0.1277(5) 0.5888(5) 0.0873 1.0000 Uani . . . .
C24 C 0.0092(4) 0.0017(5) 0.6379(4) 0.0838 1.0000 Uani . . . .
C25 C 0.2208(3) -0.1597(3) 0.8914(3) 0.0367 1.0000 Uani . . . .
C26 C 0.1452(3) -0.1755(3) 0.8944(3) 0.0429 1.0000 Uani . . . .
C27 C 0.1124(3) -0.1914(4) 0.9621(4) 0.0533 1.0000 Uani . . . .
C28 C 0.1507(3) -0.1930(4) 1.0287(4) 0.0621 1.0000 Uani . . . .
C29 C 0.2238(4) -0.1743(4) 1.0273(3) 0.0544 1.0000 Uani . . . .
C30 C 0.2591(3) -0.1573(3) 0.9600(3) 0.0459 1.0000 Uani . . . .
C31 C 0.3383(3) -0.1350(4) 0.9612(4) 0.0585 1.0000 Uani . . . .
C32 C 0.3881(4) -0.2083(5) 0.9490(6) 0.1037 1.0000 Uani . . . .
C33 C 0.3611(4) -0.0877(6) 1.0314(5) 0.0951 1.0000 Uani . . . .
C34 C 0.0976(3) -0.1760(4) 0.8247(3) 0.0530 1.0000 Uani . . . .
C35 C 0.0337(3) -0.1184(4) 0.8314(4) 0.0705 1.0000 Uani . . . .
C36 C 0.0685(4) -0.2589(5) 0.8081(5) 0.0893 1.0000 Uani . . . .
C37 C 0.2581(3) -0.1521(3) 0.5826(3) 0.0359 1.0000 Uani . . . .
C38 C 0.2194(3) -0.1407(3) 0.5137(3) 0.0405 1.0000 Uani . . . .
C39 C 0.2534(3) -0.1558(4) 0.4454(4) 0.0547 1.0000 Uani . . . .
C40 C 0.3247(3) -0.1804(4) 0.4431(4) 0.0615 1.0000 Uani . . . .
C41 C 0.3630(3) -0.1907(4) 0.5085(4) 0.0495 1.0000 Uani . . . .
C42 C 0.3310(3) -0.1769(3) 0.5789(3) 0.0387 1.0000 Uani . . . .
C43 C 0.1419(3) -0.1132(3) 0.5155(4) 0.0461 1.0000 Uani . . . .
C44 C 0.1195(3) -0.0660(4) 0.4444(4) 0.0631 1.0000 Uani . . . .
C45 C 0.0884(3) -0.1814(4) 0.5259(4) 0.0635 1.0000 Uani . . . .
C46 C 0.3772(3) -0.1900(3) 0.6477(4) 0.0456 1.0000 Uani . . . .
C47 C 0.3944(4) -0.2777(4) 0.6599(4) 0.0714 1.0000 Uani . . . .
C48 C 0.4469(3) -0.1410(3) 0.6458(4) 0.0525 1.0000 Uani . . . .
C49 C 0.1962(2) 0.2533(3) 0.7422(4) 0.0349 1.0000 Uani . . . .
C50 C 0.1948(2) 0.3345(3) 0.7381(4) 0.0401 1.0000 Uani . . . .
C51 C 0.2595(3) 0.3747(2) 0.7352(5) 0.0406 1.0000 Uani . . . .
C52 C 0.3228(2) 0.3332(3) 0.7361(4) 0.0413 1.0000 Uani . . . .
C53 C 0.3197(2) 0.2522(3) 0.7394(4) 0.0378 1.0000 Uani . . . .
C54 C 0.1827(5) -0.3498(5) 0.6479(6) 0.0525 0.5000 Uani D U 1 1
C55 C 0.1378(4) -0.4121(5) 0.6392(5) 0.0613 0.5000 Uani D U 1 1
C56 C 0.1241(5) -0.4635(5) 0.6952(6) 0.0757 0.5000 Uani D U 1 1
C57 C 0.1554(5) -0.4535(5) 0.7634(6) 0.0792 0.5000 Uani D U 1 1
C58 C 0.2005(5) -0.3913(5) 0.7771(5) 0.0732 0.5000 Uani D U 1 1
C59 C 0.1476(10) -0.3501(13) 0.6349(13) 0.1302 0.5000 Uani D U 1 2
C60 C 0.2209(10) -0.3777(8) 0.6646(7) 0.1030 0.5000 Uani D U 1 2
C61 C 0.2735(10) -0.3962(8) 0.7808(6) 0.1024 0.5000 Uani D U 1 2
C62 C 0.2986(12) -0.3568(10) 0.8538(7) 0.1190 0.5000 Uani D U 1 2
H1 H 0.2954(9) -0.144(2) 0.832(2) 0.031(9) 1.0000 Uiso D . . .
H2 H 0.1836(9) -0.131(2) 0.6449(19) 0.031(9) 1.0000 Uiso D . . .
H31 H 0.5181 0.1463 0.7784 0.0544 1.0000 Uiso R . . .
H41 H 0.5293 0.1911 0.6553 0.0589 1.0000 Uiso R . . .
H51 H 0.4495 0.1477 0.5619 0.0589 1.0000 Uiso R . . .
H71 H 0.3794 0.0261 0.8489 0.0561 1.0000 Uiso R . . .
H81 H 0.4743 -0.0518 0.8960 0.0958 1.0000 Uiso R . . .
H82 H 0.5253 -0.0150 0.8361 0.0958 1.0000 Uiso R . . .
H83 H 0.4620 -0.0692 0.8110 0.0958 1.0000 Uiso R . . .
H91 H 0.4428 0.0781 0.9504 0.0882 1.0000 Uiso R . . .
H92 H 0.4957 0.1195 0.8951 0.0882 1.0000 Uiso R . . .
H93 H 0.4154 0.1463 0.8995 0.0882 1.0000 Uiso R . . .
H101 H 0.3214 -0.0051 0.5842 0.0646 1.0000 Uiso R . . .
H111 H 0.2387 0.0756 0.5249 0.0718 1.0000 Uiso R . . .
H112 H 0.2457 0.0971 0.6097 0.0718 1.0000 Uiso R . . .
H113 H 0.2850 0.1475 0.5492 0.0718 1.0000 Uiso R . . .
H121 H 0.3404 0.0186 0.4563 0.0809 1.0000 Uiso R . . .
H122 H 0.4132 0.0018 0.4971 0.0809 1.0000 Uiso R . . .
H123 H 0.3913 0.0878 0.4779 0.0809 1.0000 Uiso R . . .
H151 H 0.0692 0.1617 0.9265 0.0513 1.0000 Uiso R . . .
H161 H -0.0114 0.2156 0.8404 0.0556 1.0000 Uiso R . . .
H171 H -0.0099 0.1708 0.7151 0.0475 1.0000 Uiso R . . .
H191 H 0.1874 0.0043 0.8939 0.0490 1.0000 Uiso R . . .
H201 H 0.1710 0.0119 1.0221 0.0842 1.0000 Uiso R . . .
H202 H 0.1191 0.0830 1.0114 0.0842 1.0000 Uiso R . . .
H203 H 0.0961 -0.0003 0.9843 0.0842 1.0000 Uiso R . . .
H211 H 0.2685 0.0807 0.9636 0.0821 1.0000 Uiso R . . .
H212 H 0.2222 0.1548 0.9462 0.0821 1.0000 Uiso R . . .
H213 H 0.2633 0.1123 0.8816 0.0821 1.0000 Uiso R . . .
H221 H 0.1128 0.0336 0.6403 0.0538 1.0000 Uiso R . . .
H231 H 0.0630 0.1062 0.5394 0.1080 1.0000 Uiso R . . .
H232 H 0.1061 0.1601 0.5939 0.1080 1.0000 Uiso R . . .
H233 H 0.0221 0.1583 0.5973 0.1080 1.0000 Uiso R . . .
H241 H 0.0088 -0.0175 0.5876 0.1004 1.0000 Uiso R . . .
H242 H 0.0152 -0.0411 0.6719 0.1004 1.0000 Uiso R . . .
H243 H -0.0353 0.0276 0.6482 0.1004 1.0000 Uiso R . . .
H271 H 0.0618 -0.2018 0.9631 0.0646 1.0000 Uiso R . . .
H281 H 0.1275 -0.2072 1.0746 0.0751 1.0000 Uiso R . . .
H291 H 0.2499 -0.1728 1.0734 0.0637 1.0000 Uiso R . . .
H311 H 0.3454 -0.1013 0.9191 0.0689 1.0000 Uiso R . . .
H321 H 0.4375 -0.1928 0.9482 0.1392 1.0000 Uiso R . . .
H322 H 0.3804 -0.2446 0.9890 0.1392 1.0000 Uiso R . . .
H323 H 0.3760 -0.2327 0.9023 0.1392 1.0000 Uiso R . . .
H331 H 0.4110 -0.0743 1.0289 0.1096 1.0000 Uiso R . . .
H332 H 0.3526 -0.1191 1.0748 0.1096 1.0000 Uiso R . . .
H333 H 0.3329 -0.0410 1.0343 0.1096 1.0000 Uiso R . . .
H341 H 0.1259 -0.1594 0.7829 0.0676 1.0000 Uiso R . . .
H351 H 0.0058 -0.1198 0.7864 0.0871 1.0000 Uiso R . . .
H352 H 0.0045 -0.1346 0.8728 0.0871 1.0000 Uiso R . . .
H353 H 0.0504 -0.0662 0.8399 0.0871 1.0000 Uiso R . . .
H361 H 0.0383 -0.2589 0.7647 0.1109 1.0000 Uiso R . . .
H362 H 0.0418 -0.2773 0.8504 0.1109 1.0000 Uiso R . . .
H363 H 0.1089 -0.2924 0.7997 0.1109 1.0000 Uiso R . . .
H391 H 0.2264 -0.1505 0.4001 0.0632 1.0000 Uiso R . . .
H401 H 0.3477 -0.1887 0.3958 0.0754 1.0000 Uiso R . . .
H411 H 0.4116 -0.2087 0.5064 0.0633 1.0000 Uiso R . . .
H431 H 0.1366 -0.0795 0.5579 0.0565 1.0000 Uiso R . . .
H441 H 0.0703 -0.0505 0.4494 0.0798 1.0000 Uiso R . . .
H442 H 0.1491 -0.0205 0.4394 0.0798 1.0000 Uiso R . . .
H443 H 0.1248 -0.0981 0.4009 0.0798 1.0000 Uiso R . . .
H451 H 0.0400 -0.1624 0.5270 0.0801 1.0000 Uiso R . . .
H452 H 0.0990 -0.2074 0.5720 0.0801 1.0000 Uiso R . . .
H453 H 0.0939 -0.2173 0.4852 0.0801 1.0000 Uiso R . . .
H461 H 0.3498 -0.1733 0.6902 0.0597 1.0000 Uiso R . . .
H471 H 0.4225 -0.2850 0.7043 0.0939 1.0000 Uiso R . . .
H472 H 0.3507 -0.3069 0.6640 0.0939 1.0000 Uiso R . . .
H473 H 0.4210 -0.2955 0.6173 0.0939 1.0000 Uiso R . . .
H481 H 0.4747 -0.1495 0.6901 0.0634 1.0000 Uiso R . . .
H482 H 0.4743 -0.1561 0.6028 0.0634 1.0000 Uiso R . . .
H483 H 0.4346 -0.0868 0.6421 0.0634 1.0000 Uiso R . . .
H491 H 0.1516 0.2254 0.7453 0.0433 1.0000 Uiso R . . .
H501 H 0.1500 0.3621 0.7372 0.0517 1.0000 Uiso R . . .
H511 H 0.2605 0.4307 0.7335 0.0526 1.0000 Uiso R . . .
H521 H 0.3682 0.3596 0.7345 0.0540 1.0000 Uiso R . . .
H531 H 0.3638 0.2234 0.7402 0.0508 1.0000 Uiso R . . .
H541 H 0.1929 -0.3143 0.6078 0.0852 0.5000 Uiso R . 1 1
H551 H 0.1127 -0.4168 0.5926 0.0812 0.5000 Uiso R . 1 1
H561 H 0.0937 -0.5076 0.6860 0.0913 0.5000 Uiso R . 1 1
H571 H 0.1454 -0.4903 0.8024 0.0955 0.5000 Uiso R . 1 1
H581 H 0.2182 -0.3821 0.8267 0.0967 0.5000 Uiso R . 1 1
H591 H 0.1330 -0.3790 0.5916 0.1236 0.5000 Uiso R . 1 2
H592 H 0.1061 -0.3364 0.6638 0.1236 0.5000 Uiso R . 1 2
H593 H 0.1721 -0.3036 0.6197 0.1236 0.5000 Uiso R . 1 2
H601 H 0.1969 -0.4243 0.6807 0.1222 0.5000 Uiso R . 1 2
H602 H 0.2629 -0.3915 0.6366 0.1222 0.5000 Uiso R . 1 2
H611 H 0.2447 -0.4423 0.7858 0.1333 0.5000 Uiso R . 1 2
H612 H 0.3184 -0.4094 0.7579 0.1333 0.5000 Uiso R . 1 2
H621 H 0.3233 -0.3907 0.8878 0.1422 0.5000 Uiso R . 1 2
H622 H 0.2527 -0.3432 0.8741 0.1422 0.5000 Uiso R . 1 2
H623 H 0.3264 -0.3103 0.8463 0.1422 0.5000 Uiso R . 1 2

loop_
_atom_site_aniso_label
_atom_site_aniso_U_11
_atom_site_aniso_U_22
_atom_site_aniso_U_33
_atom_site_aniso_U_23
_atom_site_aniso_U_13
_atom_site_aniso_U_12
Ti1 0.0250(3) 0.0237(3) 0.0259(3) -0.0014(5) -0.0003(3) 0.0000(4)
Li1 0.037(3) 0.026(3) 0.076(5) 0.002(6) 0.005(4) -0.008(4)
Li2 0.073(6) 0.033(3) 0.034(4) -0.004(5) 0.001(5) -0.002(4)
N1 0.0261(18) 0.033(2) 0.038(3) -0.006(2) 0.0054(19) -0.0028(16)
N2 0.0278(19) 0.030(2) 0.028(3) -0.0026(18) 0.0008(17) 0.0047(16)
N3 0.030(2) 0.031(2) 0.035(2) 0.0060(17) -0.0059(19) -0.0003(19)
N4 0.030(2) 0.037(2) 0.029(3) -0.0042(18) -0.0011(19) 0.0039(19)
N5 0.0329(18) 0.0353(15) 0.0383(16) -0.003(3) 0.0123(19) 0.0014(18)
N6 0.076(6) 0.020(4) 0.074(7) 0.004(5) 0.025(5) 0.006(4)
O1 0.112(7) 0.033(4) 0.083(6) -0.005(5) -0.015(6) 0.027(5)
C1 0.027(2) 0.030(3) 0.028(2) -0.005(2) 0.0094(19) 0.005(2)
C2 0.028(2) 0.030(3) 0.054(4) -0.010(2) 0.002(2) 0.0030(19)
C3 0.025(2) 0.039(3) 0.069(4) -0.009(3) 0.008(3) 0.0005(18)
C4 0.027(3) 0.044(3) 0.069(4) 0.001(3) 0.010(3) -0.008(2)
C5 0.043(3) 0.043(3) 0.051(4) 0.002(3) 0.024(3) 0.004(2)
C6 0.031(3) 0.035(3) 0.041(3) -0.010(2) 0.006(2) 0.000(2)
C7 0.042(3) 0.041(3) 0.033(3) -0.002(2) -0.004(2) -0.007(2)
C8 0.067(4) 0.080(5) 0.073(5) 0.006(4) -0.018(3) 0.023(4)
C9 0.082(5) 0.083(5) 0.052(4) -0.022(4) 0.001(3) -0.034(4)
C10 0.057(3) 0.044(3) 0.031(3) -0.005(3) 0.010(3) -0.011(3)
C11 0.052(4) 0.080(5) 0.043(4) -0.008(3) -0.003(3) -0.014(3)
C12 0.076(5) 0.088(5) 0.038(4) -0.018(4) 0.005(3) -0.006(4)
C13 0.024(2) 0.026(3) 0.052(4) 0.007(2) 0.003(2) -0.001(2)
C14 0.038(3) 0.029(3) 0.037(3) -0.002(2) 0.014(2) -0.002(2)
C15 0.038(3) 0.039(3) 0.049(4) -0.001(3) 0.013(2) 0.000(2)
C16 0.032(3) 0.035(3) 0.065(4) 0.001(3) 0.023(3) 0.009(2)
C17 0.016(2) 0.044(3) 0.057(4) 0.017(3) 0.001(2) 0.0045(18)
C18 0.022(2) 0.036(2) 0.041(3) 0.003(2) 0.005(2) -0.0050(18)
C19 0.052(3) 0.033(3) 0.032(3) -0.003(2) 0.009(2) 0.007(3)
C20 0.064(4) 0.068(4) 0.045(4) -0.004(3) 0.008(3) -0.002(3)
C21 0.042(4) 0.089(5) 0.068(5) 0.020(4) -0.009(3) 0.003(3)
C22 0.032(3) 0.046(3) 0.049(4) 0.006(3) -0.010(2) 0.005(2)
C23 0.111(6) 0.100(6) 0.051(5) 0.010(4) -0.002(4) 0.034(5)
C24 0.075(4) 0.114(6) 0.063(4) -0.014(4) -0.010(4) -0.039(4)
C25 0.055(3) 0.024(3) 0.031(3) 0.009(2) 0.002(3) -0.006(2)
C26 0.053(3) 0.039(3) 0.037(3) 0.005(2) 0.001(3) -0.011(2)
C27 0.051(3) 0.058(4) 0.050(4) 0.019(3) 0.002(3) -0.016(3)
C28 0.068(4) 0.076(4) 0.042(4) 0.022(3) 0.010(3) -0.005(3)
C29 0.066(4) 0.071(4) 0.026(3) 0.017(3) -0.005(3) 0.004(3)
C30 0.054(3) 0.045(3) 0.038(3) 0.010(2) -0.010(3) 0.008(3)
C31 0.046(3) 0.086(5) 0.044(4) 0.026(3) -0.004(3) 0.011(3)
C32 0.073(5) 0.107(7) 0.132(8) 0.046(6) 0.009(5) 0.038(5)
C33 0.063(4) 0.165(8) 0.058(5) 0.006(5) -0.021(4) -0.010(5)
C34 0.050(3) 0.078(4) 0.030(3) -0.003(3) 0.003(3) -0.026(3)
C35 0.055(4) 0.089(5) 0.068(5) 0.023(4) -0.013(3) -0.026(4)
C36 0.083(5) 0.093(6) 0.092(6) -0.030(4) -0.006(4) -0.035(5)
C37 0.042(3) 0.030(3) 0.035(3) -0.005(2) 0.001(2) -0.008(2)
C38 0.043(3) 0.047(3) 0.031(3) -0.012(2) -0.001(2) -0.008(3)
C39 0.052(4) 0.074(4) 0.038(3) -0.014(3) -0.006(3) -0.005(3)
C40 0.061(4) 0.084(5) 0.039(4) -0.020(3) 0.005(3) 0.007(3)
C41 0.043(3) 0.058(4) 0.048(4) -0.021(3) 0.005(3) 0.001(3)
C42 0.038(3) 0.043(3) 0.036(3) -0.018(2) -0.003(2) 0.005(2)
C43 0.042(3) 0.053(3) 0.043(3) -0.011(3) -0.010(3) -0.007(3)
C44 0.059(4) 0.076(4) 0.054(4) 0.004(3) -0.021(3) -0.012(3)
C45 0.056(4) 0.083(4) 0.051(4) -0.002(3) -0.009(3) -0.020(3)
C46 0.031(3) 0.049(3) 0.056(4) -0.015(3) 0.002(2) 0.010(2)
C47 0.068(4) 0.062(4) 0.084(5) 0.009(4) -0.001(4) 0.015(3)
C48 0.045(3) 0.055(4) 0.058(4) -0.016(3) -0.009(3) 0.013(3)
C49 0.032(2) 0.033(3) 0.039(3) 0.002(3) 0.000(3) -0.0018(18)
C50 0.038(2) 0.037(3) 0.045(3) 0.000(3) 0.005(3) 0.007(2)
C51 0.043(3) 0.0273(17) 0.052(3) 0.005(3) 0.000(3) -0.005(2)
C52 0.032(2) 0.032(3) 0.060(4) -0.001(3) -0.008(3) -0.0031(18)
C53 0.028(2) 0.039(3) 0.046(3) 0.003(3) -0.001(3) 0.0008(18)
C54 0.045(6) 0.029(5) 0.084(7) -0.001(5) -0.003(5) 0.003(5)
C55 0.070(6) 0.025(4) 0.089(7) -0.001(5) 0.009(5) 0.012(4)
C56 0.083(6) 0.044(5) 0.100(7) -0.004(5) 0.015(6) 0.010(5)
C57 0.090(7) 0.054(5) 0.094(7) 0.002(5) 0.022(6) 0.009(5)
C58 0.091(7) 0.042(5) 0.086(7) 0.002(5) 0.029(6) 0.004(5)
C59 0.158(12) 0.114(10) 0.118(11) -0.033(9) -0.032(10) 0.022(10)
C60 0.130(9) 0.071(7) 0.107(9) -0.042(7) -0.027(8) 0.035(7)
C61 0.150(9) 0.060(7) 0.097(8) 0.003(6) 0.012(8) 0.016(7)
C62 0.173(11) 0.088(9) 0.096(10) 0.024(8) 0.016(10) 0.008(9)

loop_
_atom_type_symbol
_atom_type_scat_dispersion_real
_atom_type_scat_dispersion_imag
_atom_type_scat_Cromer_Mann_a1
_atom_type_scat_Cromer_Mann_b1
_atom_type_scat_Cromer_Mann_a2
_atom_type_scat_Cromer_Mann_b2
_atom_type_scat_Cromer_Mann_a3
_atom_type_scat_Cromer_Mann_b3
_atom_type_scat_Cromer_Mann_a4
_atom_type_scat_Cromer_Mann_b4
_atom_type_scat_Cromer_Mann_c
_atom_type_scat_source
C 0.0033 0.0016 2.3100 20.8439 1.0200 10.2075 1.5886 0.5687 0.8650 51.6512 0.2156 'International Tables Vol C 4.2.6.8 and 6.1.1.4'
H 0.0000 0.0000 0.4930 10.5109 0.3229 26.1257 0.1402 3.1424 0.0408 57.7998 0.0030 'International Tables Vol C 4.2.6.8 and 6.1.1.4'
Li -0.0003 0.0001 1.1282 3.9546 0.7508 1.0524 0.6175 85.3905 0.4653 168.2610 0.0377 'International Tables Vol C 4.2.6.8 and 6.1.1.4'
N 0.0061 0.0033 12.2126 0.0057 3.1322 9.8933 2.0125 28.9975 1.1663 0.5826 -11.5290 'International Tables Vol C 4.2.6.8 and 6.1.1.4'
Ti 0.2776 0.4457 9.7595 7.8508 7.3558 0.5000 1.6991 35.6338 1.9021 116.1050 1.2807 'International Tables Vol C 4.2.6.8 and 6.1.1.4'
O 0.0106 0.0060 3.0485 13.2771 2.2868 5.7011 1.5463 0.3239 0.8670 32.9089 0.2508 'International Tables Vol C 4.2.6.8 and 6.1.1.4'

loop_
_geom_angle_atom_site_label_1
_geom_angle_atom_site_label_2
_geom_angle_atom_site_label_3
_geom_angle
_geom_angle_publ_flag
N1 Ti1 N2 106.08(14) yes
N1 Ti1 N3 115.43(19) yes
N2 Ti1 N3 113.05(19) yes
N1 Ti1 N4 114.6(2) yes
N2 Ti1 N4 114.06(18) yes
N3 Ti1 N4 93.72(15) yes
N5 Li1 N2 135.4(5) yes
N5 Li1 N1 138.5(5) yes
N2 Li1 N1 86.0(3) yes
N3 Li2 N4 95.7(3) yes
N3 Li2 N6 139.5(8) yes
N4 Li2 N6 123.4(7) yes
N3 Li2 N4 95.7(3) yes
N3 Li2 O1 130.9(7) yes
N4 Li2 O1 133.4(7) yes
Ti1 N1 C1 171.4(4) yes
Ti1 N1 Li1 84.0(2) yes
C1 N1 Li1 90.6(3) yes
Ti1 N2 C13 172.7(4) yes
Ti1 N2 Li1 84.0(3) yes
C13 N2 Li1 93.6(4) yes
Ti1 N3 C25 133.0(3) yes
Ti1 N3 H1 101.6(10) no
C25 N3 H1 103(3) no
Ti1 N3 Li2 85.6(3) yes
C25 N3 Li2 119.6(4) yes
H1 N3 Li2 113(4) no
Ti1 N4 C37 130.8(3) yes
Ti1 N4 H2 101.3(10) no
C37 N4 H2 106(3) no
Ti1 N4 Li2 85.0(3) yes
C37 N4 Li2 118.2(4) yes
H2 N4 Li2 113(4) no
C49 N5 C53 116.6(3) yes
C49 N5 Li1 120.9(4) yes
C53 N5 Li1 122.5(4) yes
C54 N6 C58 115.0(6) yes
C54 N6 Li2 113.1(7) yes
C58 N6 Li2 127.2(8) yes
C60 O1 C61 109.90(10) yes
C60 O1 Li2 116.6(9) yes
C61 O1 Li2 130.7(9) yes
N1 C1 C2 120.8(5) yes
N1 C1 C6 120.6(4) yes
C2 C1 C6 118.5(4) yes
C1 C2 C3 119.2(6) yes
C1 C2 C7 119.6(4) yes
C3 C2 C7 121.1(5) yes
C2 C3 C4 121.8(6) yes
C2 C3 H31 118.3 no
C4 C3 H31 120.0 no
C3 C4 C5 120.6(5) yes
C3 C4 H41 120.2 no
C5 C4 H41 119.2 no
C4 C5 C6 120.3(6) yes
C4 C5 H51 120.2 no
C6 C5 H51 119.5 no
C1 C6 C5 119.4(5) yes
C1 C6 C10 119.8(4) yes
C5 C6 C10 120.8(5) yes
C2 C7 C8 108.9(5) yes
C2 C7 C9 114.6(5) yes
C8 C7 C9 110.2(5) yes
C2 C7 H71 107.5 no
C8 C7 H71 107.3 no
C9 C7 H71 108.0 no
C7 C8 H81 109.9 no
C7 C8 H82 108.4 no
H81 C8 H82 109.5 no
C7 C8 H83 110.1 no
H81 C8 H83 109.5 no
H82 C8 H83 109.5 no
C7 C9 H91 109.6 no
C7 C9 H92 109.1 no
H91 C9 H92 109.5 no
C7 C9 H93 109.6 no
H91 C9 H93 109.5 no
H92 C9 H93 109.5 no
C6 C10 C11 112.4(5) yes
C6 C10 C12 112.7(5) yes
C11 C10 C12 110.1(6) yes
C6 C10 H101 107.5 no
C11 C10 H101 106.5 no
C12 C10 H101 107.2 no
C10 C11 H111 111.0 no
C10 C11 H112 109.5 no
H111 C11 H112 109.5 no
C10 C11 H113 107.8 no
H111 C11 H113 109.5 no
H112 C11 H113 109.5 no
C10 C12 H121 110.6 no
C10 C12 H122 109.2 no
H121 C12 H122 109.5 no
C10 C12 H123 108.6 no
H121 C12 H123 109.5 no
H122 C12 H123 109.5 no
N2 C13 C14 120.5(5) yes
N2 C13 C18 119.5(5) yes
C14 C13 C18 120.0(5) yes
C13 C14 C15 118.4(5) yes
C13 C14 C19 120.0(4) yes
C15 C14 C19 121.6(5) yes
C14 C15 C16 123.2(6) yes
C14 C15 H151 118.0 no
C16 C15 H151 118.8 no
C15 C16 C17 118.5(5) yes
C15 C16 H161 120.7 no
C17 C16 H161 120.8 no
C16 C17 C18 121.6(5) yes
C16 C17 H171 119.7 no
C18 C17 H171 118.7 no
C13 C18 C17 118.2(5) yes
C13 C18 C22 121.3(4) yes
C17 C18 C22 120.3(5) yes
C14 C19 C20 114.1(5) yes
C14 C19 C21 112.6(5) yes
C20 C19 C21 108.5(5) yes
C14 C19 H191 106.7 no
C20 C19 H191 107.0 no
C21 C19 H191 107.4 no
C19 C20 H201 108.8 no
C19 C20 H202 108.5 no
H201 C20 H202 109.5 no
C19 C20 H203 111.1 no
H201 C20 H203 109.5 no
H202 C20 H203 109.5 no
C19 C21 H211 109.6 no
C19 C21 H212 108.9 no
H211 C21 H212 109.5 no
C19 C21 H213 109.9 no
H211 C21 H213 109.5 no
H212 C21 H213 109.5 no
C18 C22 C23 112.8(5) yes
C18 C22 C24 112.6(5) yes
C23 C22 C24 111.1(6) yes
C18 C22 H221 106.9 no
C23 C22 H221 107.6 no
C24 C22 H221 105.3 no
C22 C23 H231 110.9 no
C22 C23 H232 108.1 no
H231 C23 H232 109.5 no
C22 C23 H233 109.5 no
H231 C23 H233 109.5 no
H232 C23 H233 109.5 no
C22 C24 H241 110.8 no
C22 C24 H242 110.4 no
H241 C24 H242 109.5 no
C22 C24 H243 107.2 no
H241 C24 H243 109.5 no
H242 C24 H243 109.5 no
N3 C25 C26 119.9(5) yes
N3 C25 C30 122.2(5) yes
C26 C25 C30 117.8(6) yes
C25 C26 C27 120.2(5) yes
C25 C26 C34 122.7(5) yes
C27 C26 C34 117.1(5) yes
C26 C27 C28 121.9(6) yes
C26 C27 H271 119.0 no
C28 C27 H271 119.1 no
C27 C28 C29 118.7(6) yes
C27 C28 H281 120.5 no
C29 C28 H281 120.8 no
C28 C29 C30 121.3(6) yes
C28 C29 H291 119.0 no
C30 C29 H291 119.7 no
C25 C30 C29 120.0(6) yes
C25 C30 C31 120.4(6) yes
C29 C30 C31 119.6(5) yes
C30 C31 C32 111.5(6) yes
C30 C31 C33 114.0(6) yes
C32 C31 C33 111.6(6) yes
C30 C31 H311 105.8 no
C32 C31 H311 106.9 no
C33 C31 H311 106.5 no
C31 C32 H321 110.2 no
C31 C32 H322 109.0 no
H321 C32 H322 109.5 no
C31 C32 H323 109.3 no
H321 C32 H323 109.5 no
H322 C32 H323 109.5 no
C31 C33 H331 110.6 no
C31 C33 H332 108.5 no
H331 C33 H332 109.5 no
C31 C33 H333 109.2 no
H331 C33 H333 109.5 no
H332 C33 H333 109.5 no
C26 C34 C35 112.2(5) yes
C26 C34 C36 111.4(6) yes
C35 C34 C36 109.3(5) yes
C26 C34 H341 108.2 no
C35 C34 H341 107.1 no
C36 C34 H341 108.5 no
C34 C35 H351 109.4 no
C34 C35 H352 108.1 no
H351 C35 H352 109.5 no
C34 C35 H353 110.8 no
H351 C35 H353 109.5 no
H352 C35 H353 109.5 no
C34 C36 H361 111.2 no
C34 C36 H362 109.4 no
H361 C36 H362 109.5 no
C34 C36 H363 107.8 no
H361 C36 H363 109.5 no
H362 C36 H363 109.5 no
N4 C37 C38 120.9(5) yes
N4 C37 C42 120.5(5) yes
C38 C37 C42 118.5(5) yes
C37 C38 C39 119.6(5) yes
C37 C38 C43 120.0(5) yes
C39 C38 C43 120.4(5) yes
C38 C39 C40 120.9(6) yes
C38 C39 H391 118.8 no
C40 C39 H391 120.3 no
C39 C40 C41 120.3(6) yes
C39 C40 H401 119.7 no
C41 C40 H401 119.9 no
C40 C41 C42 121.1(5) yes
C40 C41 H411 119.8 no
C42 C41 H411 119.1 no
C37 C42 C41 119.6(5) yes
C37 C42 C46 123.1(5) yes
C41 C42 C46 117.3(5) yes
C38 C43 C44 113.3(5) yes
C38 C43 C45 112.4(5) yes
C44 C43 C45 108.5(5) yes
C38 C43 H431 107.4 no
C44 C43 H431 107.7 no
C45 C43 H431 107.1 no
C43 C44 H441 108.7 no
C43 C44 H442 110.1 no
H441 C44 H442 109.5 no
C43 C44 H443 109.6 no
H441 C44 H443 109.5 no
H442 C44 H443 109.5 no
C43 C45 H451 110.6 no
C43 C45 H452 108.8 no
H451 C45 H452 109.5 no
C43 C45 H453 108.9 no
H451 C45 H453 109.5 no
H452 C45 H453 109.5 no
C42 C46 C47 112.0(5) yes
C42 C46 C48 112.2(5) yes
C47 C46 C48 110.8(4) yes
C42 C46 H461 107.2 no
C47 C46 H461 106.7 no
C48 C46 H461 107.6 no
C46 C47 H471 110.8 no
C46 C47 H472 110.0 no
H471 C47 H472 109.5 no
C46 C47 H473 107.6 no
H471 C47 H473 109.5 no
H472 C47 H473 109.5 no
C46 C48 H481 110.7 no
C46 C48 H482 108.6 no
H481 C48 H482 109.5 no
C46 C48 H483 109.1 no
H481 C48 H483 109.5 no
H482 C48 H483 109.5 no
N5 C49 C50 123.2(4) yes
N5 C49 H491 117.8 no
C50 C49 H491 119.0 no
C49 C50 C51 118.8(4) yes
C49 C50 H501 120.6 no
C51 C50 H501 120.7 no
C50 C51 C52 119.1(4) yes
C50 C51 H511 120.9 no
C52 C51 H511 120.0 no
C51 C52 C53 118.7(4) yes
C51 C52 H521 120.7 no
C53 C52 H521 120.6 no
C52 C53 N5 123.5(4) yes
C52 C53 H531 118.6 no
N5 C53 H531 117.9 no
N6 C54 C55 120.1(6) yes
N6 C54 H541 117.8 no
C55 C54 H541 122.1 no
C54 C55 C56 122.5(6) yes
C54 C55 H551 117.7 no
C56 C55 H551 119.7 no
C55 C56 C57 119.9(6) yes
C55 C56 H561 119.6 no
C57 C56 H561 120.4 no
C56 C57 C58 121.2(6) yes
C56 C57 H571 119.0 no
C58 C57 H571 119.8 no
N6 C58 C57 121.1(6) yes
N6 C58 H581 118.4 no
C57 C58 H581 120.1 no
C60 C59 H591 111.9 no
C60 C59 H592 127.1 no
H591 C59 H592 109.5 no
C60 C59 H593 86.1 no
H591 C59 H593 109.5 no
H592 C59 H593 109.5 no
C59 C60 O1 111.9(14) yes
C59 C60 H601 86.9 no
O1 C60 H601 102.1 no
C59 C60 H602 128.2 no
O1 C60 H602 111.9 no
H601 C60 H602 109.5 no
O1 C61 C62 111.0(11) yes
O1 C61 H611 109.8 no
C62 C61 H611 116.9 no
O1 C61 H612 107.4 no
C62 C61 H612 101.5 no
H611 C61 H612 109.5 no
C61 C62 H621 114.7 no
C61 C62 H622 99.0 no
H621 C62 H622 109.5 no
C61 C62 H623 114.1 no
H621 C62 H623 109.5 no
H622 C62 H623 109.5 no

loop_
_geom_bond_atom_site_label_1
_geom_bond_atom_site_label_2
_geom_bond_distance
_geom_bond_publ_flag
Ti1 N1 1.792(4) yes
Ti1 N2 1.773(3) yes
Ti1 N3 2.073(4) yes
Ti1 N4 2.076(4) yes
Li1 N5 2.023(6) yes
Li1 N2 2.097(8) yes
Li1 N1 2.081(9) yes
Li2 N3 2.032(11) yes
Li2 N4 2.053(11) yes
Li2 N6 1.917(11) yes
Li2 N3 2.032(11) yes
Li2 N4 2.053(11) yes
Li2 O1 1.987(11) yes
N1 C1 1.377(6) yes
N2 C13 1.406(6) yes
N3 C25 1.413(7) yes
N3 H1 0.773(10) no
N4 C37 1.420(7) yes
N4 H2 0.776(10) no
N5 C49 1.335(5) yes
N5 C53 1.346(6) yes
N6 C54 1.442(9) yes
N6 C58 1.426(9) yes
O1 C60 1.402(9) yes
O1 C61 1.406(9) yes
C1 C2 1.443(7) yes
C1 C6 1.423(7) yes
C2 C3 1.390(7) yes
C2 C7 1.508(8) yes
C3 C4 1.368(9) yes
C3 H31 0.950 no
C4 C5 1.393(9) yes
C4 H41 0.950 no
C5 C6 1.415(7) yes
C5 H51 0.950 no
C6 C10 1.517(8) yes
C7 C8 1.546(8) yes
C7 C9 1.528(8) yes
C7 H71 0.950 no
C8 H81 0.950 no
C8 H82 0.950 no
C8 H83 0.950 no
C9 H91 0.950 no
C9 H92 0.950 no
C9 H93 0.950 no
C10 C11 1.502(9) yes
C10 C12 1.523(8) yes
C10 H101 0.950 no
C11 H111 0.950 no
C11 H112 0.950 no
C11 H113 0.950 no
C12 H121 0.950 no
C12 H122 0.950 no
C12 H123 0.950 no
C13 C14 1.413(8) yes
C13 C18 1.426(7) yes
C14 C15 1.365(7) yes
C14 C19 1.507(8) yes
C15 C16 1.377(8) yes
C15 H151 0.950 no
C16 C17 1.391(8) yes
C16 H161 0.950 no
C17 C18 1.389(7) yes
C17 H171 0.950 no
C18 C22 1.484(8) yes
C19 C20 1.525(8) yes
C19 C21 1.537(9) yes
C19 H191 0.950 no
C20 H201 0.950 no
C20 H202 0.950 no
C20 H203 0.950 no
C21 H211 0.950 no
C21 H212 0.950 no
C21 H213 0.950 no
C22 C23 1.546(10) yes
C22 C24 1.514(8) yes
C22 H221 0.950 no
C23 H231 0.950 no
C23 H232 0.950 no
C23 H233 0.950 no
C24 H241 0.950 no
C24 H242 0.950 no
C24 H243 0.950 no
C25 C26 1.420(8) yes
C25 C30 1.408(8) yes
C26 C27 1.373(9) yes
C26 C34 1.516(8) yes
C27 C28 1.376(9) yes
C27 H271 0.950 no
C28 C29 1.387(9) yes
C28 H281 0.950 no
C29 C30 1.390(9) yes
C29 H291 0.950 no
C30 C31 1.511(8) yes
C31 C32 1.562(10) yes
C31 C33 1.539(10) yes
C31 H311 0.950 no
C32 H321 0.950 no
C32 H322 0.950 no
C32 H323 0.950 no
C33 H331 0.950 no
C33 H332 0.950 no
C33 H333 0.950 no
C34 C35 1.537(9) yes
C34 C36 1.533(9) yes
C34 H341 0.950 no
C35 H351 0.950 no
C35 H352 0.950 no
C35 H353 0.950 no
C36 H361 0.950 no
C36 H362 0.950 no
C36 H363 0.950 no
C37 C38 1.428(8) yes
C37 C42 1.410(7) yes
C38 C39 1.388(9) yes
C38 C43 1.505(8) yes
C39 C40 1.381(9) yes
C39 H391 0.950 no
C40 C41 1.367(9) yes
C40 H401 0.950 no
C41 C42 1.400(8) yes
C41 H411 0.950 no
C42 C46 1.506(8) yes
C43 C44 1.550(9) yes
C43 C45 1.531(8) yes
C43 H431 0.950 no
C44 H441 0.950 no
C44 H442 0.950 no
C44 H443 0.950 no
C45 H451 0.950 no
C45 H452 0.950 no
C45 H453 0.950 no
C46 C47 1.537(8) yes
C46 C48 1.532(7) yes
C46 H461 0.950 no
C47 H471 0.950 no
C47 H472 0.950 no
C47 H473 0.950 no
C48 H481 0.950 no
C48 H482 0.950 no
C48 H483 0.950 no
C49 C50 1.381(6) yes
C49 H491 0.950 no
C50 C51 1.376(6) yes
C50 H501 0.950 no
C51 C52 1.365(6) yes
C51 H511 0.950 no
C52 C53 1.376(6) yes
C52 H521 0.950 no
C53 H531 0.950 no
C54 C55 1.353(8) yes
C54 H541 0.950 no
C55 C56 1.346(8) yes
C55 H551 0.950 no
C56 C57 1.349(9) yes
C56 H561 0.950 no
C57 C58 1.365(9) yes
C57 H571 0.950 no
C58 H581 0.950 no
C59 C60 1.525(4) yes
C59 H591 0.950 no
C59 H592 0.950 no
C59 H593 0.950 no
C60 H601 0.950 no
C60 H602 0.950 no
C61 C62 1.528(4) yes
C61 H611 0.950 no
C61 H612 0.950 no
C62 H621 0.950 no
C62 H622 0.950 no
C62 H623 0.950 no
